data_1574534
loop_
_publ_author_name
'Shi, Yingshuang'
'Tang, Ke'
'Zhang, Jincheng'
'Hu, Ping'
'Wang, Bi-Qin'
'Zhao, Ke-Qing'
'Zhou, Yuqiao'
'Xiang, Haifeng'
'Song, Jintong'

_publ_section_title
;
 Building metal-induced inherent chirality: chiral
 stability/phosphorescence enhancement via a ring expansion strategy of
 Pt(ii) complexes
;
_journal_issue 21
_journal_name_full 'Chemical Science'
_journal_page_first 9135
_journal_page_last 9142
_journal_paper_doi 10.1039/D5SC01121C
_journal_volume 16
_journal_year 2025
_chemical_formula_moiety '0.5(C72 H48 F4 N6 P2 Pt2), 0.5(C6 H14)'
_chemical_formula_sum 'C39 H31 F2 N3 P Pt'
_chemical_formula_weight 805.73
_space_group_crystal_system monoclinic
_space_group_IT_number 11
_space_group_name_Hall '-P 2yb'
_space_group_name_H-M_alt 'P 1 21/m 1'
_atom_sites_solution_hydrogens geom
_atom_sites_solution_primary dual
_audit_creation_date 2024-02-27
_audit_creation_method
;
Olex2 1.5
(compiled 2022.04.07 svn.rca3783a0 for OlexSys, GUI svn.r6498)
;
_audit_update_record
;
2024-08-21 deposited with the CCDC.	2025-04-28 downloaded from the CCDC.
;
_cell_angle_alpha 90
_cell_angle_beta 107.362(2)
_cell_angle_gamma 90
_cell_formula_units_Z 2
_cell_length_a 11.2970(7)
_cell_length_b 11.9689(7)
_cell_length_c 12.4494(7)
_cell_measurement_reflns_used 9933
_cell_measurement_temperature 100.0(2)
_cell_measurement_theta_max 28.31
_cell_measurement_theta_min 2.42
_cell_volume 1606.62(16)
_computing_cell_refinement 'SAINT V8.40B (?, 2016)'
_computing_data_collection 'Apex3 (Bruker 2018)'
_computing_data_reduction 'SAINT V8.40B (?, 2016)'
_computing_molecular_graphics 'Olex2 1.5 (Dolomanov et al., 2009)'
_computing_publication_material 'Olex2 1.5 (Dolomanov et al., 2009)'
_computing_structure_refinement 'SHELXL 2019/2 (Sheldrick, 2015)'
_computing_structure_solution 'ShelXT 2014'
_diffrn_ambient_temperature 100.0(2)
_diffrn_detector 'Bruker PHOTON II area detector'
_diffrn_detector_area_resol_mean 7.9
_diffrn_detector_type 'CMOS area detector'
_diffrn_measured_fraction_theta_full 0.998
_diffrn_measured_fraction_theta_max 0.997
_diffrn_measurement_device 'three-circle diffractometer'
_diffrn_measurement_device_type 'Bruker D8 VENTURE'
_diffrn_measurement_method '\w and \f scans'
_diffrn_radiation_monochromator 'mirror optics'
_diffrn_radiation_probe x-ray
_diffrn_radiation_type MoK\a
_diffrn_radiation_wavelength 0.71073
_diffrn_reflns_av_R_equivalents 0.0760
_diffrn_reflns_av_unetI/netI 0.0370
_diffrn_reflns_Laue_measured_fraction_full 0.998
_diffrn_reflns_Laue_measured_fraction_max 0.997
_diffrn_reflns_limit_h_max 15
_diffrn_reflns_limit_h_min -14
_diffrn_reflns_limit_k_max 15
_diffrn_reflns_limit_k_min -15
_diffrn_reflns_limit_l_max 16
_diffrn_reflns_limit_l_min -16
_diffrn_reflns_number 33018
_diffrn_reflns_point_group_measured_fraction_full 0.998
_diffrn_reflns_point_group_measured_fraction_max 0.997
_diffrn_reflns_theta_full 25.242
_diffrn_reflns_theta_max 28.340
_diffrn_reflns_theta_min 2.138
_diffrn_source 'microfocus sealed X-ray tube'
_diffrn_source_current 1.0
_diffrn_source_power 0.05
_diffrn_source_type 'Incoatec I\ms'
_diffrn_source_voltage 50.0
_diffrn_standards_number 0
_exptl_absorpt_coefficient_mu 4.461
_exptl_absorpt_correction_T_max 0.7457
_exptl_absorpt_correction_T_min 0.3831
_exptl_absorpt_correction_type multi-scan
_exptl_absorpt_process_details
;
SADABS-2016/2 (Bruker,2016/2) was used for absorption correction.
wR2(int) was 0.1277 before and 0.0738 after correction.
The Ratio of minimum to maximum transmission is 0.5137.
The \l/2 correction factor is Not present.
;
_exptl_crystal_colour yellow
_exptl_crystal_colour_primary yellow
_exptl_crystal_density_diffrn 1.666
_exptl_crystal_description plate
_exptl_crystal_F_000 794
_exptl_crystal_size_max 0.38
_exptl_crystal_size_mid 0.36
_exptl_crystal_size_min 0.08
_refine_diff_density_max 1.536
_refine_diff_density_min -1.719
_refine_diff_density_rms 0.123
_refine_ls_extinction_method none
_refine_ls_goodness_of_fit_ref 1.081
_refine_ls_hydrogen_treatment constr
_refine_ls_matrix_type full
_refine_ls_number_parameters 410
_refine_ls_number_reflns 4176
_refine_ls_number_restraints 9
_refine_ls_restrained_S_all 1.084
_refine_ls_R_factor_all 0.0308
_refine_ls_R_factor_gt 0.0278
_refine_ls_shift/su_max 0.001
_refine_ls_shift/su_mean 0.000
_refine_ls_structure_factor_coef Fsqd
_refine_ls_weighting_details 'w=1/[\s^2^(Fo^2^)+(0.0295P)^2^+3.6622P] where P=(Fo^2^+2Fc^2^)/3'
_refine_ls_weighting_scheme calc
_refine_ls_wR_factor_gt 0.0686
_refine_ls_wR_factor_ref 0.0703
_reflns_Friedel_coverage 0.000
_reflns_number_gt 3921
_reflns_number_total 4176
_reflns_threshold_expression 'I > 2\s(I)'
_cod_data_source_file d5sc01121c2.cif
_cod_data_source_block mo_cxy2030_0m
_cod_depositor_comments 'Adding full bibliography for 1574533--1574539.cif.'
_cod_database_code 1574534
_shelx_shelxl_version_number 2019/2
_shelx_space_group_comment
;
The symmetry employed for this shelxl refinement is uniquely defined
by the following loop, which should always be used as a source of
symmetry information in preference to the above space-group names.
They are only intended as comments.
;
_shelx_estimated_absorpt_t_max 0.717
_shelx_estimated_absorpt_t_min 0.282
_olex2_refinement_description
;
1. Fixed Uiso
 At 1.2 times of:
  All C(H) groups
2. Restrained distances
 P1-C25
 1.84 with sigma of 0.02
 F1-C9
 1.34 with sigma of 0.02
 P1-C30
 2.85 with sigma of 0.04
3. Uiso/Uaniso restraints and constraints
Uanis(C32) \\sim Ueq: with sigma of 0.005 and sigma for terminal atoms of 0.01
4. Others
 Fixed Sof: P1(0.5) F2(0.5) F1(0.5) C19(0.5) C24(0.5) C23(0.5) H23(0.5)
 C22(0.5) H22(0.5) C21(0.5) H21(0.5) C20(0.5) H20(0.5) N1(0.5) C1(0.5) H1(0.5)
 C2(0.5) H2(0.5) C3(0.5) H3(0.5) C4(0.5) H4(0.5) C5(0.5) C31(0.5) C36(0.5)
 H36(0.5) C35(0.5) H35(0.5) C34(0.5) H34(0.5) C33(0.5) H33(0.5) C32(0.5)
 H32(0.5) C6(0.5) C11(0.5) C10(0.5) H10(0.5) C9(0.5) C8(0.5) H8(0.5) C7(0.5)
 C25(0.5) C30(0.5) H30(0.5) C29(0.5) H29(0.5) C28(0.5) H28(0.5) C27(0.5)
 H27(0.5) C26(0.5) H26(0.5) N3(0.5) N2(0.5) C12(0.5) C17(0.5) C16(0.5) H16(0.5)
 C13(0.5) H13(0.5) C14(0.5) H14(0.5) C15(0.5) H15(0.5) C38(0.5) H38A(0.5)
 H38B(0.5) C39(0.5) H39A(0.5) H39B(0.5) H39C(0.5) C37(0.5) H37A(0.5) H37B(0.5)
5.a Aromatic/amide H refined with riding coordinates:
 C23(H23), C22(H22), C21(H21), C20(H20), C1(H1), C2(H2), C3(H3), C4(H4),
 C36(H36), C35(H35), C34(H34), C33(H33), C32(H32), C10(H10), C8(H8), C30(H30),
 C29(H29), C28(H28), C27(H27), C26(H26), C16(H16), C13(H13), C14(H14), C15(H15)
;
_olex2_submission_special_instructions 'No special instructions were received'

loop_
_space_group_symop_operation_xyz
'x, y, z'
'-x, y+1/2, -z'
'-x, -y, -z'
'x, -y-1/2, z'

loop_
_atom_site_label
_atom_site_type_symbol
_atom_site_fract_x
_atom_site_fract_y
_atom_site_fract_z
_atom_site_U_iso_or_equiv
_atom_site_adp_type
_atom_site_occupancy
_atom_site_site_symmetry_order
_atom_site_calc_flag
_atom_site_refinement_flags_posn
_atom_site_refinement_flags_adp
_atom_site_refinement_flags_occupancy
_atom_site_disorder_assembly
_atom_site_disorder_group
Pt1 Pt 0.15887(2) 0.250000 1.71685(2) 0.01596(6) Uani 1 2 d S T P . .
P1 P 0.34443(14) 0.19170(14) 1.71487(13) 0.0159(3) Uani 0.5 1 d D . P A -1
F2 F -0.0289(4) 0.3653(4) 2.0388(3) 0.0303(10) Uani 0.5 1 d . . P A -1
F1 F 0.3585(4) 0.1917(4) 2.1668(3) 0.0356(11) Uani 0.5 1 d D . P A -1
C19 C 0.2950(6) 0.2826(5) 1.4966(5) 0.0171(13) Uani 0.5 1 d . . P A -1
C24 C 0.3847(5) 0.2658(14) 1.6015(5) 0.015(3) Uani 0.5 1 d . . P A -1
C23 C 0.5066(6) 0.2990(6) 1.6164(6) 0.0227(13) Uani 0.5 1 d . . P A -1
H23 H 0.568159 0.283900 1.685629 0.027 Uiso 0.5 1 calc R U P A -1
C22 C 0.5395(7) 0.3545(6) 1.5306(6) 0.0240(14) Uani 0.5 1 d . . P A -1
H22 H 0.622690 0.377664 1.541652 0.029 Uiso 0.5 1 calc R U P A -1
C21 C 0.4500(7) 0.3751(6) 1.4297(6) 0.0237(14) Uani 0.5 1 d . . P A -1
H21 H 0.471450 0.413957 1.371666 0.028 Uiso 0.5 1 calc R U P A -1
C20 C 0.3298(6) 0.3398(6) 1.4124(6) 0.0210(13) Uani 0.5 1 d . . P A -1
H20 H 0.269400 0.354501 1.342355 0.025 Uiso 0.5 1 calc R U P A -1
N1 N -0.0066(5) 0.3290(5) 1.7081(4) 0.0159(10) Uani 0.5 1 d . . P A -1
C1 C -0.0856(6) 0.3681(6) 1.6107(5) 0.0208(13) Uani 0.5 1 d . . P A -1
H1 H -0.071788 0.347876 1.541585 0.025 Uiso 0.5 1 calc R U P A -1
C2 C -0.1851(6) 0.4360(6) 1.6079(6) 0.0242(14) Uani 0.5 1 d . . P A -1
H2 H -0.239114 0.462184 1.538533 0.029 Uiso 0.5 1 calc R U P A -1
C3 C -0.2041(6) 0.4650(6) 1.7097(6) 0.0252(15) Uani 0.5 1 d . . P A -1
H3 H -0.270999 0.512878 1.710020 0.030 Uiso 0.5 1 calc R U P A -1
C4 C -0.1260(8) 0.4246(8) 1.8113(8) 0.0250(18) Uani 0.5 1 d . . P A -1
H4 H -0.141622 0.440675 1.880571 0.030 Uiso 0.5 1 calc R U P A -1
C5 C -0.0233(6) 0.3592(6) 1.8082(5) 0.0183(12) Uani 0.5 1 d . . P A -1
C31 C 0.4757(7) 0.2158(7) 1.8346(7) 0.0217(16) Uani 0.5 1 d . . P A -1
C36 C 0.4994(8) 0.3230(8) 1.8787(7) 0.0251(16) Uani 0.5 1 d . . P A -1
H36 H 0.445488 0.381743 1.842668 0.030 Uiso 0.5 1 calc R U P A -1
C35 C 0.5989(10) 0.3487(11) 1.9735(9) 0.038(3) Uani 0.5 1 d . . P A -1
H35 H 0.613329 0.423401 2.000003 0.046 Uiso 0.5 1 calc R U P A -1
C34 C 0.6747(8) 0.264(5) 2.0271(7) 0.045(11) Uani 0.5 1 d . . P A -1
H34 H 0.742786 0.280350 2.091329 0.054 Uiso 0.5 1 calc R U P A -1
C33 C 0.6537(10) 0.1540(13) 1.9890(9) 0.042(3) Uani 0.5 1 d . . P A -1
H33 H 0.706400 0.095748 2.027790 0.051 Uiso 0.5 1 calc R U P A -1
C32 C 0.5553(7) 0.1302(8) 1.8942(6) 0.0246(15) Uani 0.5 1 d . U P A -1
H32 H 0.541006 0.055114 1.868789 0.029 Uiso 0.5 1 calc R U P A -1
C6 C 0.0755(6) 0.3175(6) 1.9052(6) 0.0202(13) Uani 0.5 1 d . . P A -1
C11 C 0.0728(6) 0.3216(6) 2.0165(6) 0.0237(14) Uani 0.5 1 d . . P A -1
C10 C 0.1651(6) 0.2820(6) 2.1064(5) 0.0237(16) Uani 0.5 1 d . . P A -1
H10 H 0.161105 0.287150 2.181361 0.028 Uiso 0.5 1 calc R U P A -1
C9 C 0.2647(6) 0.234(2) 2.0809(5) 0.024(4) Uani 0.5 1 d D . P A -1
C8 C 0.2746(6) 0.2271(6) 1.9736(5) 0.022(2) Uani 0.5 1 d . . P A -1
H8 H 0.346120 0.194076 1.961705 0.027 Uiso 0.5 1 calc R U P A -1
C7 C 0.1805(5) 0.2682(11) 1.8821(5) 0.018(3) Uani 0.5 1 d . . P A -1
C25 C 0.3513(6) 0.0450(5) 1.6850(5) 0.0172(12) Uani 0.5 1 d D . P A -1
C30 C 0.2603(7) -0.0270(6) 1.7029(6) 0.0238(14) Uani 0.5 1 d D . P A -1
H30 H 0.193798 0.002458 1.726111 0.029 Uiso 0.5 1 calc R U P A -1
C29 C 0.2680(7) -0.1406(6) 1.6865(6) 0.0244(14) Uani 0.5 1 d . . P A -1
H29 H 0.206264 -0.189176 1.697806 0.029 Uiso 0.5 1 calc R U P A -1
C28 C 0.3655(7) -0.1839(6) 1.6538(6) 0.0277(15) Uani 0.5 1 d . . P A -1
H28 H 0.371833 -0.262344 1.645465 0.033 Uiso 0.5 1 calc R U P A -1
C27 C 0.4547(6) -0.1134(6) 1.6328(6) 0.0267(15) Uani 0.5 1 d . . P A -1
H27 H 0.520298 -0.143362 1.608567 0.032 Uiso 0.5 1 calc R U P A -1
C26 C 0.4465(6) 0.0004(6) 1.6478(6) 0.0212(13) Uani 0.5 1 d . . P A -1
H26 H 0.506250 0.048847 1.632604 0.025 Uiso 0.5 1 calc R U P A -1
N3 N 0.1074(5) 0.2097(5) 1.3618(4) 0.0186(11) Uani 0.5 1 d . . P A -1
N2 N 0.1107(5) 0.2111(5) 1.5463(4) 0.0178(11) Uani 0.5 1 d . . P A -1
C12 C 0.0049(6) 0.1559(6) 1.4845(5) 0.0191(13) Uani 0.5 1 d . . P A -1
C17 C 0.0030(6) 0.1567(6) 1.3711(5) 0.0187(12) Uani 0.5 1 d . . P A -1
C16 C -0.0939(6) 0.1048(6) 1.2879(5) 0.0205(13) Uani 0.5 1 d . . P A -1
H16 H -0.097187 0.106250 1.210780 0.025 Uiso 0.5 1 calc R U P A -1
C13 C -0.0884(6) 0.1017(6) 1.5183(6) 0.0221(13) Uani 0.5 1 d . . P A -1
H13 H -0.087485 0.101088 1.594819 0.026 Uiso 0.5 1 calc R U P A -1
C14 C -0.1816(6) 0.0492(6) 1.4357(6) 0.0210(13) Uani 0.5 1 d . . P A -1
H14 H -0.245239 0.010620 1.455961 0.025 Uiso 0.5 1 calc R U P A -1
C15 C -0.1835(7) 0.0521(7) 1.3232(6) 0.0251(14) Uani 0.5 1 d . . P A -1
H15 H -0.249683 0.016019 1.268745 0.030 Uiso 0.5 1 calc R U P A -1
C38 C -0.0611(7) 0.4724(7) 1.9687(7) 0.0326(17) Uani 0.5 1 d . . P B 2
H38A H -0.129515 0.516259 1.982226 0.039 Uiso 0.5 1 calc R U P B 2
H38B H -0.063168 0.396963 2.000773 0.039 Uiso 0.5 1 calc R U P B 2
C39 C -0.2056(10) 0.4071(9) 1.7861(8) 0.044(2) Uani 0.5 1 d . . P B 2
H39A H -0.220076 0.406791 1.704481 0.066 Uiso 0.5 1 calc R U P B 2
H39B H -0.272036 0.448776 1.803856 0.066 Uiso 0.5 1 calc R U P B 2
H39C H -0.204465 0.330098 1.813136 0.066 Uiso 0.5 1 calc R U P B 2
C37 C -0.0848(9) 0.4610(9) 1.8419(8) 0.034(2) Uani 0.5 1 d . . P B 2
H37A H -0.083282 0.536063 1.808887 0.040 Uiso 0.5 1 calc R U P B 2
H37B H -0.017516 0.416162 1.827416 0.040 Uiso 0.5 1 calc R U P B 2
C18 C 0.1691(5) 0.250000 1.4684(4) 0.0258(11) Uani 1 2 d S T P . .

loop_
_atom_site_aniso_label
_atom_site_aniso_U_11
_atom_site_aniso_U_22
_atom_site_aniso_U_33
_atom_site_aniso_U_23
_atom_site_aniso_U_13
_atom_site_aniso_U_12
Pt1 0.01586(9) 0.02157(10) 0.01239(9) 0.000 0.00717(6) 0.000
P1 0.0153(7) 0.0200(8) 0.0135(7) -0.0007(6) 0.0059(6) 0.0006(6)
F2 0.027(2) 0.048(3) 0.0191(19) -0.0022(19) 0.0129(17) 0.007(2)
F1 0.031(2) 0.059(3) 0.0156(19) 0.0088(19) 0.0052(17) 0.013(2)
C19 0.025(3) 0.015(3) 0.016(3) 0.000(2) 0.012(2) 0.002(2)
C24 0.019(2) 0.011(10) 0.017(2) 0.000(3) 0.0076(18) 0.001(3)
C23 0.024(3) 0.024(3) 0.022(3) -0.004(3) 0.010(3) -0.003(3)
C22 0.026(3) 0.027(4) 0.023(3) -0.006(3) 0.014(3) -0.008(3)
C21 0.034(4) 0.021(3) 0.022(3) -0.005(3) 0.018(3) -0.005(3)
C20 0.028(3) 0.017(3) 0.022(3) 0.002(3) 0.013(3) 0.002(3)
N1 0.017(2) 0.020(3) 0.011(2) -0.001(2) 0.0044(19) 0.003(2)
C1 0.022(3) 0.025(3) 0.016(3) -0.001(3) 0.006(2) 0.003(3)
C2 0.020(3) 0.026(4) 0.027(3) 0.002(3) 0.008(3) 0.004(3)
C3 0.021(3) 0.026(4) 0.030(4) -0.006(3) 0.008(3) 0.004(3)
C4 0.013(4) 0.029(5) 0.029(5) -0.015(3) 0.000(3) 0.000(3)
C5 0.019(3) 0.024(3) 0.017(3) -0.003(3) 0.014(2) -0.002(3)
C31 0.020(3) 0.030(5) 0.015(3) 0.012(3) 0.006(3) 0.006(3)
C36 0.029(4) 0.039(5) 0.012(4) -0.011(3) 0.014(3) -0.007(4)
C35 0.025(5) 0.062(7) 0.029(6) -0.024(5) 0.009(5) -0.016(6)
C34 0.031(3) 0.08(3) 0.021(3) -0.018(13) 0.004(3) -0.015(12)
C33 0.018(5) 0.086(9) 0.022(5) -0.009(5) 0.004(5) 0.006(6)
C32 0.022(3) 0.041(4) 0.008(3) -0.002(3) 0.000(2) 0.004(3)
C6 0.021(3) 0.021(3) 0.019(3) 0.002(3) 0.008(2) 0.001(3)
C11 0.017(3) 0.035(4) 0.023(3) -0.004(3) 0.012(3) -0.002(3)
C10 0.024(3) 0.032(4) 0.016(3) -0.001(2) 0.008(2) -0.001(2)
C9 0.026(3) 0.032(14) 0.013(2) 0.001(3) 0.003(2) -0.002(4)
C8 0.019(3) 0.028(7) 0.020(3) 0.000(3) 0.006(2) 0.000(3)
C7 0.020(2) 0.024(10) 0.013(2) -0.003(3) 0.0071(19) -0.004(3)
C25 0.017(3) 0.020(3) 0.013(3) 0.002(2) 0.002(2) 0.003(2)
C30 0.029(4) 0.026(4) 0.019(3) 0.002(3) 0.011(3) 0.003(3)
C29 0.027(3) 0.023(3) 0.023(3) 0.004(3) 0.008(3) -0.005(3)
C28 0.033(4) 0.024(4) 0.026(4) -0.002(3) 0.007(3) -0.002(3)
C27 0.022(3) 0.025(4) 0.034(4) -0.002(3) 0.010(3) 0.003(3)
C26 0.015(3) 0.023(3) 0.025(3) 0.000(3) 0.006(2) 0.001(2)
N3 0.020(2) 0.021(2) 0.018(2) 0.001(2) 0.011(2) 0.003(2)
N2 0.014(2) 0.026(3) 0.014(2) 0.0001(19) 0.0046(18) 0.0009(19)
C12 0.019(3) 0.021(3) 0.018(3) 0.000(3) 0.008(2) 0.004(2)
C17 0.020(3) 0.019(3) 0.020(3) 0.001(2) 0.010(2) 0.003(2)
C16 0.023(3) 0.025(3) 0.012(3) -0.002(3) 0.004(2) 0.003(3)
C13 0.022(3) 0.023(3) 0.025(3) -0.001(3) 0.012(3) 0.000(3)
C14 0.019(3) 0.023(3) 0.024(3) 0.001(3) 0.011(3) 0.002(3)
C15 0.018(3) 0.030(4) 0.026(4) -0.004(3) 0.005(3) 0.002(3)
C38 0.031(4) 0.034(4) 0.034(4) 0.000(3) 0.010(3) 0.003(3)
C39 0.039(5) 0.056(6) 0.036(5) -0.009(4) 0.011(4) -0.004(5)
C37 0.027(5) 0.044(6) 0.027(5) 0.006(4) 0.004(4) -0.001(4)
C18 0.021(2) 0.045(3) 0.013(2) 0.000 0.0078(18) 0.000

loop_
_atom_type_symbol
_atom_type_description
_atom_type_scat_dispersion_real
_atom_type_scat_dispersion_imag
_atom_type_scat_source
C C 0.0033 0.0016 'International Tables Vol C Tables 4.2.6.8 and 6.1.1.4'
H H 0.0000 0.0000 'International Tables Vol C Tables 4.2.6.8 and 6.1.1.4'
F F 0.0171 0.0103 'International Tables Vol C Tables 4.2.6.8 and 6.1.1.4'
N N 0.0061 0.0033 'International Tables Vol C Tables 4.2.6.8 and 6.1.1.4'
P P 0.1023 0.0942 'International Tables Vol C Tables 4.2.6.8 and 6.1.1.4'
Pt Pt -1.7033 8.3905 'International Tables Vol C Tables 4.2.6.8 and 6.1.1.4'

loop_
_geom_angle_atom_site_label_1
_geom_angle_atom_site_label_2
_geom_angle_atom_site_label_3
_geom_angle
_geom_angle_site_symmetry_1
_geom_angle_site_symmetry_3
_geom_angle_publ_flag
N1 Pt1 P1 170.46(16) . . ?
N1 Pt1 N2 95.3(2) . . ?
C7 Pt1 P1 102.7(2) . . ?
C7 Pt1 N1 80.6(3) . . ?
C7 Pt1 N2 169.6(3) . . ?
N2 Pt1 P1 83.01(14) . . ?
C24 P1 Pt1 108.0(3) . . ?
C31 P1 Pt1 119.5(2) . . ?
C31 P1 C24 103.2(4) . . ?
C31 P1 C25 104.7(3) . . ?
C25 P1 Pt1 114.1(2) . . ?
C25 P1 C24 106.0(5) . . ?
C24 C19 C18 125.7(6) . . ?
C20 C19 C24 118.5(7) . . ?
C20 C19 C18 115.7(6) . . ?
C19 C24 P1 120.5(6) . . ?
C23 C24 P1 119.9(5) . . ?
C23 C24 C19 119.5(7) . . ?
C24 C23 H23 119.6 . . ?
C24 C23 C22 120.8(7) . . ?
C22 C23 H23 119.6 . . ?
C23 C22 H22 120.3 . . ?
C21 C22 C23 119.4(6) . . ?
C21 C22 H22 120.3 . . ?
C22 C21 H21 119.7 . . ?
C20 C21 C22 120.6(6) . . ?
C20 C21 H21 119.7 . . ?
C19 C20 H20 119.5 . . ?
C21 C20 C19 121.1(7) . . ?
C21 C20 H20 119.5 . . ?
C1 N1 Pt1 123.2(4) . . ?
C1 N1 C5 119.5(6) . . ?
C5 N1 Pt1 116.2(4) . . ?
N1 C1 H1 118.7 . . ?
N1 C1 C2 122.6(6) . . ?
C2 C1 H1 118.7 . . ?
C1 C2 H2 121.0 . . ?
C1 C2 C3 118.1(6) . . ?
C3 C2 H2 121.0 . . ?
C2 C3 H3 119.6 . . ?
C2 C3 C4 120.8(7) . . ?
C4 C3 H3 119.6 . . ?
C3 C4 H4 121.0 . . ?
C3 C4 C5 118.1(7) . . ?
C5 C4 H4 121.0 . . ?
N1 C5 C4 120.7(7) . . ?
N1 C5 C6 112.6(5) . . ?
C4 C5 C6 126.7(6) . . ?
C36 C31 P1 119.5(5) . . ?
C36 C31 C32 116.3(7) . . ?
C32 C31 P1 124.0(6) . . ?
C31 C36 H36 118.4 . . ?
C31 C36 C35 123.2(9) . . ?
C35 C36 H36 118.4 . . ?
C36 C35 H35 120.7 . . ?
C34 C35 C36 119(2) . . ?
C34 C35 H35 120.7 . . ?
C35 C34 H34 119.5 . . ?
C35 C34 C33 121.1(14) . . ?
C33 C34 H34 119.5 . . ?
C34 C33 H33 120.2 . . ?
C32 C33 C34 119.6(13) . . ?
C32 C33 H33 120.2 . . ?
C31 C32 H32 119.4 . . ?
C33 C32 C31 121.2(10) . . ?
C33 C32 H32 119.4 . . ?
C11 C6 C5 124.6(6) . . ?
C11 C6 C7 118.7(6) . . ?
C7 C6 C5 116.7(5) . . ?
F2 C11 C6 119.0(6) . . ?
F2 C11 C10 116.7(6) . . ?
C10 C11 C6 124.3(6) . . ?
C11 C10 H10 122.2 . . ?
C11 C10 C9 115.5(6) . . ?
C9 C10 H10 122.2 . . ?
F1 C9 C10 118.2(5) . . ?
F1 C9 C8 118.1(9) . . ?
C8 C9 C10 123.8(8) . . ?
C9 C8 H8 119.7 . . ?
C9 C8 C7 120.5(7) . . ?
C7 C8 H8 119.7 . . ?
C6 C7 Pt1 113.4(5) . . ?
C8 C7 Pt1 128.9(6) . . ?
C8 C7 C6 117.2(5) . . ?
C30 C25 P1 119.0(5) . . ?
C26 C25 P1 121.7(5) . . ?
C26 C25 C30 119.2(6) . . ?
C25 C30 H30 120.1 . . ?
C29 C30 C25 119.9(7) . . ?
C29 C30 H30 120.1 . . ?
C30 C29 H29 119.9 . . ?
C30 C29 C28 120.2(7) . . ?
C28 C29 H29 119.9 . . ?
C29 C28 H28 119.6 . . ?
C29 C28 C27 120.7(7) . . ?
C27 C28 H28 119.6 . . ?
C28 C27 H27 120.4 . . ?
C26 C27 C28 119.3(6) . . ?
C26 C27 H27 120.4 . . ?
C25 C26 H26 119.7 . . ?
C27 C26 C25 120.7(6) . . ?
C27 C26 H26 119.7 . . ?
C17 N3 C18 106.1(5) . . ?
C12 N2 Pt1 126.4(4) . . ?
C12 N2 C18 106.3(5) . . ?
C18 N2 Pt1 126.6(4) . . ?
N2 C12 C17 107.9(5) . . ?
N2 C12 C13 131.0(6) . . ?
C13 C12 C17 121.1(6) . . ?
N3 C17 C12 109.4(6) . . ?
N3 C17 C16 129.8(6) . . ?
C12 C17 C16 120.8(6) . . ?
C17 C16 H16 121.5 . . ?
C15 C16 C17 117.0(6) . . ?
C15 C16 H16 121.5 . . ?
C12 C13 H13 121.3 . . ?
C14 C13 C12 117.4(6) . . ?
C14 C13 H13 121.3 . . ?
C13 C14 H14 119.5 . . ?
C13 C14 C15 121.0(6) . . ?
C15 C14 H14 119.5 . . ?
C16 C15 C14 122.8(7) . . ?
C16 C15 H15 118.6 . . ?
C14 C15 H15 118.6 . . ?
C38 C38 H38A 108.5 3_569 . ?
C38 C38 H38B 108.5 3_569 . ?
C38 C38 C37 114.9(9) 3_569 . ?
H38A C38 H38B 107.5 . . ?
C37 C38 H38A 108.5 . . ?
C37 C38 H38B 108.5 . . ?
H39A C39 H39B 109.5 . . ?
H39A C39 H39C 109.5 . . ?
H39B C39 H39C 109.5 . . ?
C37 C39 H39A 109.5 . . ?
C37 C39 H39B 109.5 . . ?
C37 C39 H39C 109.5 . . ?
C38 C37 H37A 109.2 . . ?
C38 C37 H37B 109.2 . . ?
C39 C37 C38 112.1(8) . . ?
C39 C37 H37A 109.2 . . ?
C39 C37 H37B 109.2 . . ?
H37A C37 H37B 107.9 . . ?
N3 C18 C19 120.9(5) . . ?
N3 C18 N2 109.9(4) . . ?
N2 C18 C19 124.3(5) . . ?

loop_
_geom_bond_atom_site_label_1
_geom_bond_atom_site_label_2
_geom_bond_distance
_geom_bond_site_symmetry_2
_geom_bond_publ_flag
Pt1 P1 2.2164(16) . ?
Pt1 N1 2.068(5) . ?
Pt1 C7 2.010(6) . ?
Pt1 N2 2.081(5) . ?
P1 C24 1.835(9) . ?
P1 C31 1.785(8) . ?
P1 C25 1.801(7) . ?
F2 C11 1.364(7) . ?
F1 C9 1.359(10) . ?
C19 C24 1.408(9) . ?
C19 C20 1.403(8) . ?
C19 C18 1.414(8) . ?
C24 C23 1.391(10) . ?
C23 H23 0.9500 . ?
C23 C22 1.399(9) . ?
C22 H22 0.9500 . ?
C22 C21 1.379(10) . ?
C21 H21 0.9500 . ?
C21 C20 1.376(10) . ?
C20 H20 0.9500 . ?
N1 C1 1.357(8) . ?
N1 C5 1.364(7) . ?
C1 H1 0.9500 . ?
C1 C2 1.380(9) . ?
C2 H2 0.9500 . ?
C2 C3 1.390(10) . ?
C3 H3 0.9500 . ?
C3 C4 1.395(12) . ?
C4 H4 0.9500 . ?
C4 C5 1.410(10) . ?
C5 C6 1.465(9) . ?
C31 C36 1.390(13) . ?
C31 C32 1.418(11) . ?
C36 H36 0.9500 . ?
C36 C35 1.400(13) . ?
C35 H35 0.9500 . ?
C35 C34 1.36(5) . ?
C34 H34 0.9500 . ?
C34 C33 1.40(6) . ?
C33 H33 0.9500 . ?
C33 C32 1.388(12) . ?
C32 H32 0.9500 . ?
C6 C11 1.396(9) . ?
C6 C7 1.428(10) . ?
C11 C10 1.367(10) . ?
C10 H10 0.9500 . ?
C10 C9 1.381(13) . ?
C9 C8 1.376(8) . ?
C8 H8 0.9500 . ?
C8 C7 1.395(9) . ?
C25 C30 1.410(10) . ?
C25 C26 1.398(9) . ?
C30 H30 0.9500 . ?
C30 C29 1.381(10) . ?
C29 H29 0.9500 . ?
C29 C28 1.384(10) . ?
C28 H28 0.9500 . ?
C28 C27 1.398(10) . ?
C27 H27 0.9500 . ?
C27 C26 1.381(10) . ?
C26 H26 0.9500 . ?
N3 C17 1.375(8) . ?
N3 C18 1.388(7) . ?
N2 C12 1.382(8) . ?
N2 C18 1.405(6) . ?
C12 C17 1.406(9) . ?
C12 C13 1.404(9) . ?
C17 C16 1.408(9) . ?
C16 H16 0.9500 . ?
C16 C15 1.371(10) . ?
C13 H13 0.9500 . ?
C13 C14 1.384(10) . ?
C14 H14 0.9500 . ?
C14 C15 1.394(9) . ?
C15 H15 0.9500 . ?
C38 C38 1.519(16) 3_569 ?
C38 H38A 0.9900 . ?
C38 H38B 0.9900 . ?
C38 C37 1.527(12) . ?
C39 H39A 0.9800 . ?
C39 H39B 0.9800 . ?
C39 H39C 0.9800 . ?
C39 C37 1.481(13) . ?
C37 H37A 0.9900 . ?
C37 H37B 0.9900 . ?

loop_
_geom_torsion_atom_site_label_1
_geom_torsion_atom_site_label_2
_geom_torsion_atom_site_label_3
_geom_torsion_atom_site_label_4
_geom_torsion
_geom_torsion_site_symmetry_1
_geom_torsion_site_symmetry_2
_geom_torsion_site_symmetry_3
_geom_torsion_site_symmetry_4
_geom_torsion_publ_flag
Pt1 P1 C24 C19 -41.7(11) . . . . ?
Pt1 P1 C24 C23 142.7(9) . . . . ?
Pt1 P1 C31 C36 -51.9(7) . . . . ?
Pt1 P1 C31 C32 123.7(5) . . . . ?
Pt1 P1 C25 C30 -21.2(6) . . . . ?
Pt1 P1 C25 C26 160.8(5) . . . . ?
Pt1 N1 C1 C2 -169.3(5) . . . . ?
Pt1 N1 C5 C4 172.7(6) . . . . ?
Pt1 N1 C5 C6 -6.6(7) . . . . ?
Pt1 N2 C12 C17 174.3(4) . . . . ?
Pt1 N2 C12 C13 -8.0(10) . . . . ?
Pt1 N2 C18 C19 27.3(6) . . . . ?
Pt1 N2 C18 N3 -177.4(4) . . . . ?
P1 C24 C23 C22 179.3(7) . . . . ?
P1 C31 C36 C35 178.7(7) . . . . ?
P1 C31 C32 C33 -177.9(7) . . . . ?
P1 C25 C30 C29 -176.3(5) . . . . ?
P1 C25 C26 C27 175.5(6) . . . . ?
F2 C11 C10 C9 177.5(12) . . . . ?
F1 C9 C8 C7 179.3(12) . . . . ?
C19 C24 C23 C22 3.6(16) . . . . ?
C24 P1 C31 C36 67.9(8) . . . . ?
C24 P1 C31 C32 -116.5(7) . . . . ?
C24 P1 C25 C30 -139.9(5) . . . . ?
C24 P1 C25 C26 42.0(6) . . . . ?
C24 C19 C20 C21 2.6(11) . . . . ?
C24 C19 C18 N3 -142.7(9) . . . . ?
C24 C19 C18 N2 10.1(10) . . . . ?
C24 C23 C22 C21 -0.7(12) . . . . ?
C23 C22 C21 C20 -1.2(11) . . . . ?
C22 C21 C20 C19 0.2(10) . . . . ?
C20 C19 C24 P1 179.9(7) . . . . ?
C20 C19 C24 C23 -4.5(15) . . . . ?
C20 C19 C18 N3 39.6(7) . . . . ?
C20 C19 C18 N2 -167.6(5) . . . . ?
N1 C1 C2 C3 0.1(11) . . . . ?
N1 C5 C6 C11 -170.1(7) . . . . ?
N1 C5 C6 C7 9.1(10) . . . . ?
C1 N1 C5 C4 4.1(10) . . . . ?
C1 N1 C5 C6 -175.3(6) . . . . ?
C1 C2 C3 C4 -1.3(11) . . . . ?
C2 C3 C4 C5 3.7(13) . . . . ?
C3 C4 C5 N1 -5.1(12) . . . . ?
C3 C4 C5 C6 174.1(7) . . . . ?
C4 C5 C6 C11 10.6(12) . . . . ?
C4 C5 C6 C7 -170.2(9) . . . . ?
C5 N1 C1 C2 -1.5(10) . . . . ?
C5 C6 C11 F2 1.3(11) . . . . ?
C5 C6 C11 C10 179.7(7) . . . . ?
C5 C6 C7 Pt1 -7.2(10) . . . . ?
C5 C6 C7 C8 -179.4(7) . . . . ?
C31 P1 C24 C19 -169.2(9) . . . . ?
C31 P1 C24 C23 15.2(11) . . . . ?
C31 P1 C25 C30 111.3(6) . . . . ?
C31 P1 C25 C26 -66.7(6) . . . . ?
C31 C36 C35 C34 -1.7(14) . . . . ?
C36 C31 C32 C33 -2.2(11) . . . . ?
C36 C35 C34 C33 -0.3(17) . . . . ?
C35 C34 C33 C32 0.9(18) . . . . ?
C34 C33 C32 C31 0.4(15) . . . . ?
C32 C31 C36 C35 2.8(12) . . . . ?
C6 C11 C10 C9 -1.0(15) . . . . ?
C11 C6 C7 Pt1 172.0(6) . . . . ?
C11 C6 C7 C8 -0.1(13) . . . . ?
C11 C10 C9 F1 -179.0(12) . . . . ?
C11 C10 C9 C8 1(2) . . . . ?
C10 C9 C8 C7 -1(2) . . . . ?
C9 C8 C7 Pt1 -170.4(12) . . . . ?
C9 C8 C7 C6 0.3(17) . . . . ?
C7 C6 C11 F2 -177.9(8) . . . . ?
C7 C6 C11 C10 0.5(12) . . . . ?
C25 P1 C24 C19 81.0(10) . . . . ?
C25 P1 C24 C23 -94.6(10) . . . . ?
C25 P1 C31 C36 178.7(6) . . . . ?
C25 P1 C31 C32 -5.7(7) . . . . ?
C25 C30 C29 C28 0.7(11) . . . . ?
C30 C25 C26 C27 -2.5(10) . . . . ?
C30 C29 C28 C27 -2.3(11) . . . . ?
C29 C28 C27 C26 1.6(11) . . . . ?
C28 C27 C26 C25 0.9(11) . . . . ?
C26 C25 C30 C29 1.8(10) . . . . ?
N3 C17 C16 C15 176.1(7) . . . . ?
N2 C12 C17 N3 1.1(7) . . . . ?
N2 C12 C17 C16 179.2(6) . . . . ?
N2 C12 C13 C14 -177.3(7) . . . . ?
C12 N2 C18 C19 -161.4(4) . . . . ?
C12 N2 C18 N3 -6.1(6) . . . . ?
C12 C17 C16 C15 -1.5(10) . . . . ?
C12 C13 C14 C15 -1.1(10) . . . . ?
C17 N3 C18 C19 163.0(4) . . . . ?
C17 N3 C18 N2 6.7(6) . . . . ?
C17 C12 C13 C14 0.1(10) . . . . ?
C17 C16 C15 C14 0.4(11) . . . . ?
C13 C12 C17 N3 -176.8(6) . . . . ?
C13 C12 C17 C16 1.3(10) . . . . ?
C13 C14 C15 C16 0.9(11) . . . . ?
C38 C38 C37 C39 -179.7(10) 3_569 . . . ?
C18 C19 C24 P1 2.3(14) . . . . ?
C18 C19 C24 C23 177.9(8) . . . . ?
C18 C19 C20 C21 -179.5(6) . . . . ?
C18 N3 C17 C12 -4.8(7) . . . . ?
C18 N3 C17 C16 177.4(6) . . . . ?
C18 N2 C12 C17 3.0(7) . . . . ?
C18 N2 C12 C13 -179.4(6) . . . . ?
